data_7210323
loop_
_publ_author_name
'B\'eziau, Antoine'
'Baudron, St\'ephane A.'
'Rogez, Guillaume'
'Hosseini, Mir Wais'

_publ_section_title
;
 Ni(ii) dipyrrin complexes bearing peripheral pyridyl or imidazolyl groups
 self-assemble into 2- and 3-D coordination polymers
;
_journal_issue 30
_journal_name_full CrystEngComm
_journal_page_first 5980
_journal_paper_doi 10.1039/c3ce40762d
_journal_volume 15
_journal_year 2013
_chemical_formula_moiety 'C28 H20 N6 Ni '
_chemical_formula_sum 'C28 H20 N6 Ni'
_chemical_formula_weight 499.21
_chemical_name_systematic
;
 ?
;
_space_group_IT_number 15
_symmetry_cell_setting monoclinic
_symmetry_space_group_name_Hall '-C 2yc'
_symmetry_space_group_name_H-M 'C 1 2/c 1'
_atom_sites_solution_hydrogens geom
_atom_sites_solution_primary direct
_atom_sites_solution_secondary difmap
_audit_creation_method SHELXL-97
_cell_angle_alpha 90.00
_cell_angle_beta 116.5070(10)
_cell_angle_gamma 90.00
_cell_formula_units_Z 4
_cell_length_a 16.8518(3)
_cell_length_b 9.3426(2)
_cell_length_c 16.0838(3)
_cell_measurement_reflns_used 7233
_cell_measurement_temperature 173(2)
_cell_measurement_theta_max 29.96
_cell_measurement_theta_min 2.56
_cell_volume 2266.04(8)
_computing_cell_refinement 'Bruker SAINT'
_computing_data_collection 'Bruker APEX2'
_computing_data_reduction 'Bruker SAINT'
_computing_molecular_graphics 'Bruker SHELXTL'
_computing_publication_material 'Bruker SHELXTL'
_computing_structure_refinement 'SHELXL-97 (Sheldrick, 2008)'
_computing_structure_solution 'SHELXS-97 (Sheldrick, 2008)'
_diffrn_ambient_temperature 173(2)
_diffrn_measured_fraction_theta_full 0.965
_diffrn_measured_fraction_theta_max 0.965
_diffrn_measurement_device_type 'Bruker APEX-II CCD'
_diffrn_measurement_method '\f and \w scans'
_diffrn_radiation_monochromator graphite
_diffrn_radiation_source 'fine-focus sealed tube'
_diffrn_radiation_type MoK\a
_diffrn_radiation_wavelength 0.71073
_diffrn_reflns_av_R_equivalents 0.0196
_diffrn_reflns_av_sigmaI/netI 0.0165
_diffrn_reflns_limit_h_max 21
_diffrn_reflns_limit_h_min -23
_diffrn_reflns_limit_k_max 13
_diffrn_reflns_limit_k_min -13
_diffrn_reflns_limit_l_max 22
_diffrn_reflns_limit_l_min -22
_diffrn_reflns_number 13713
_diffrn_reflns_theta_full 29.96
_diffrn_reflns_theta_max 29.96
_diffrn_reflns_theta_min 2.56
_exptl_absorpt_coefficient_mu 0.886
_exptl_absorpt_correction_T_max 0.9405
_exptl_absorpt_correction_T_min 0.8567
_exptl_absorpt_correction_type multi-scan
_exptl_absorpt_process_details sadabs
_exptl_crystal_colour orange
_exptl_crystal_density_diffrn 1.463
_exptl_crystal_density_meas ?
_exptl_crystal_density_method 'not measured'
_exptl_crystal_description plate
_exptl_crystal_F_000 1032
_exptl_crystal_size_max 0.18
_exptl_crystal_size_mid 0.11
_exptl_crystal_size_min 0.07
_refine_diff_density_max 0.389
_refine_diff_density_min -0.223
_refine_diff_density_rms 0.054
_refine_ls_extinction_method none
_refine_ls_goodness_of_fit_ref 1.057
_refine_ls_hydrogen_treatment riding
_refine_ls_matrix_type full
_refine_ls_number_parameters 159
_refine_ls_number_reflns 3194
_refine_ls_number_restraints 0
_refine_ls_restrained_S_all 1.057
_refine_ls_R_factor_all 0.0330
_refine_ls_R_factor_gt 0.0295
_refine_ls_shift/su_max 0.001
_refine_ls_shift/su_mean 0.000
_refine_ls_structure_factor_coef Fsqd
_refine_ls_weighting_details 'calc w=1/[\s^2^(Fo^2^)+(0.0390P)^2^+2.3907P] where P=(Fo^2^+2Fc^2^)/3'
_refine_ls_weighting_scheme calc
_refine_ls_wR_factor_gt 0.0781
_refine_ls_wR_factor_ref 0.0804
_reflns_number_gt 2909
_reflns_number_total 3194
_reflns_threshold_expression >2sigma(I)
_cod_data_source_file c3ce40762d.txt
_cod_data_source_block compound7
_cod_depositor_comments
;
The following automatic conversions were performed:

'_symmetry_cell_setting' value 'Monoclinic' changed to 'monoclinic'
according to /home/saulius/struct/CIF-dictionaries/cif_core.dic
dictionary named 'cif_core.dic' version 2.4.2 from 2011-04-26.

Automatic conversion script
Id: cif_fix_values 1891 2012-01-12 08:04:46Z andrius 

The following automatic conversions were performed:

'_exptl_crystal_density_meas' value 'not measured' was changed to '?'
- the value is perceived as not measured.

Automatic conversion script
Id: cif_fix_values 3008 2015-01-20 13:52:24Z robertas 
;
_cod_original_sg_symbol_H-M 'C2/c  '
_cod_database_code 7210323

loop_
_symmetry_equiv_pos_as_xyz
'x, y, z'
'-x, y, -z+1/2'
'x+1/2, y+1/2, z'
'-x+1/2, y+1/2, -z+1/2'
'-x, -y, -z'
'x, -y, z-1/2'
'-x+1/2, -y+1/2, -z'
'x+1/2, -y+1/2, z-1/2'

loop_
_atom_site_label
_atom_site_type_symbol
_atom_site_fract_x
_atom_site_fract_y
_atom_site_fract_z
_atom_site_U_iso_or_equiv
_atom_site_adp_type
_atom_site_occupancy
_atom_site_symmetry_multiplicity
_atom_site_calc_flag
_atom_site_refinement_flags
C1 C 0.85027(10) 0.57608(15) 0.06202(10) 0.0257(3) Uani 1 1 d .
H1 H 0.8881 0.6322 0.0477 0.031 Uiso 1 1 calc R
C2 C 0.75835(10) 0.56237(16) 0.00389(10) 0.0278(3) Uani 1 1 d .
H2 H 0.7259 0.6061 -0.0534 0.033 Uiso 1 1 calc R
C3 C 0.72654(10) 0.47142(15) 0.04906(10) 0.0240(3) Uani 1 1 d .
H3 H 0.6681 0.4413 0.0282 0.029 Uiso 1 1 calc R
C4 C 0.80006(9) 0.43198(14) 0.13403(9) 0.0203(2) Uani 1 1 d .
C5 C 0.79823(9) 0.34441(14) 0.20382(9) 0.0209(2) Uani 1 1 d .
C6 C 0.87014(9) 0.30122(14) 0.28601(9) 0.0225(3) Uani 1 1 d .
C7 C 0.86826(11) 0.20566(16) 0.35487(11) 0.0309(3) Uani 1 1 d .
H7 H 0.8183 0.1638 0.3551 0.037 Uiso 1 1 calc R
C8 C 0.95422(11) 0.18788(18) 0.42022(11) 0.0350(3) Uani 1 1 d .
H8 H 0.9743 0.1316 0.4734 0.042 Uiso 1 1 calc R
C9 C 1.00641(10) 0.27257(16) 0.39036(11) 0.0286(3) Uani 1 1 d .
H9 H 1.0678 0.2794 0.4222 0.034 Uiso 1 1 calc R
C10 C 0.71028(9) 0.28963(14) 0.19158(9) 0.0220(3) Uani 1 1 d .
C11 C 0.67391(10) 0.34157(15) 0.24807(10) 0.0270(3) Uani 1 1 d .
H11 H 0.6989 0.4203 0.2862 0.032 Uiso 1 1 calc R
C12 C 0.60022(10) 0.27490(16) 0.24694(11) 0.0278(3) Uani 1 1 d .
H12 H 0.5778 0.3095 0.2864 0.033 Uiso 1 1 calc R
C13 C 0.59090(9) 0.12164(15) 0.13259(10) 0.0252(3) Uani 1 1 d .
H13 H 0.5611 0.0493 0.0904 0.030 Uiso 1 1 calc R
C14 C 0.66558(9) 0.18034(15) 0.13028(10) 0.0243(3) Uani 1 1 d .
H14 H 0.6853 0.1468 0.0883 0.029 Uiso 1 1 calc R
N1 N 0.87641(8) 0.49951(11) 0.13940(8) 0.0212(2) Uani 1 1 d .
N2 N 0.95721(8) 0.34120(12) 0.31147(8) 0.0221(2) Uani 1 1 d .
N3 N 0.55898(8) 0.16284(13) 0.19207(8) 0.0251(2) Uani 1 1 d .
Ni1 Ni 1.0000 0.49324(2) 0.2500 0.01743(8) Uani 1 2 d S

loop_
_atom_site_aniso_label
_atom_site_aniso_U_11
_atom_site_aniso_U_22
_atom_site_aniso_U_33
_atom_site_aniso_U_23
_atom_site_aniso_U_13
_atom_site_aniso_U_12
C1 0.0250(7) 0.0288(6) 0.0261(7) 0.0042(5) 0.0137(6) -0.0001(5)
C2 0.0273(8) 0.0321(7) 0.0218(6) 0.0038(5) 0.0090(6) 0.0029(6)
C3 0.0183(7) 0.0295(6) 0.0221(6) -0.0016(5) 0.0072(6) 0.0004(5)
C4 0.0161(6) 0.0239(6) 0.0214(6) -0.0007(4) 0.0088(5) -0.0003(4)
C5 0.0172(6) 0.0240(6) 0.0240(6) -0.0020(5) 0.0114(5) -0.0028(4)
C6 0.0197(7) 0.0252(6) 0.0239(6) 0.0020(5) 0.0110(5) -0.0026(5)
C7 0.0297(8) 0.0333(7) 0.0311(7) 0.0077(6) 0.0148(7) -0.0053(6)
C8 0.0334(9) 0.0354(8) 0.0321(8) 0.0136(6) 0.0110(7) -0.0010(6)
C9 0.0220(7) 0.0309(7) 0.0289(7) 0.0072(5) 0.0077(6) 0.0017(5)
C10 0.0175(6) 0.0265(6) 0.0234(6) 0.0006(5) 0.0102(5) -0.0028(5)
C11 0.0250(7) 0.0291(6) 0.0312(7) -0.0070(5) 0.0164(6) -0.0067(5)
C12 0.0237(7) 0.0316(7) 0.0334(7) -0.0045(6) 0.0175(6) -0.0034(5)
C13 0.0213(7) 0.0302(6) 0.0234(6) -0.0023(5) 0.0094(6) -0.0070(5)
C14 0.0214(7) 0.0296(6) 0.0237(6) -0.0018(5) 0.0117(6) -0.0035(5)
N1 0.0167(6) 0.0245(5) 0.0235(5) 0.0017(4) 0.0100(5) -0.0002(4)
N2 0.0171(5) 0.0245(5) 0.0243(5) 0.0029(4) 0.0089(5) 0.0001(4)
N3 0.0207(6) 0.0291(6) 0.0265(6) -0.0020(5) 0.0115(5) -0.0051(4)
Ni1 0.01212(13) 0.02116(12) 0.01988(12) 0.000 0.00792(10) 0.000

loop_
_atom_type_symbol
_atom_type_description
_atom_type_scat_dispersion_real
_atom_type_scat_dispersion_imag
_atom_type_scat_source
C C 0.0033 0.0016 'International Tables Vol C Tables 4.2.6.8 and 6.1.1.4'
H H 0.0000 0.0000 'International Tables Vol C Tables 4.2.6.8 and 6.1.1.4'
N N 0.0061 0.0033 'International Tables Vol C Tables 4.2.6.8 and 6.1.1.4'
Ni Ni 0.3393 1.1124 'International Tables Vol C Tables 4.2.6.8 and 6.1.1.4'

loop_
_geom_angle_atom_site_label_1
_geom_angle_atom_site_label_2
_geom_angle_atom_site_label_3
_geom_angle
_geom_angle_site_symmetry_1
_geom_angle_site_symmetry_3
N1 C1 C2 112.21(12) . .
N1 C1 H1 123.9 . .
C2 C1 H1 123.9 . .
C3 C2 C1 106.12(13) . .
C3 C2 H2 126.9 . .
C1 C2 H2 126.9 . .
C2 C3 C4 106.86(13) . .
C2 C3 H3 126.6 . .
C4 C3 H3 126.6 . .
C5 C4 N1 124.19(12) . .
C5 C4 C3 126.84(12) . .
N1 C4 C3 108.94(11) . .
C6 C5 C4 127.41(12) . .
C6 C5 C10 114.59(11) . .
C4 C5 C10 118.00(12) . .
N2 C6 C5 123.95(12) . .
N2 C6 C7 108.95(12) . .
C5 C6 C7 127.04(13) . .
C8 C7 C6 106.75(13) . .
C8 C7 H7 126.6 . .
C6 C7 H7 126.6 . .
C7 C8 C9 106.04(13) . .
C7 C8 H8 127.0 . .
C9 C8 H8 127.0 . .
N2 C9 C8 112.06(14) . .
N2 C9 H9 124.0 . .
C8 C9 H9 124.0 . .
C14 C10 C11 117.64(12) . .
C14 C10 C5 122.55(12) . .
C11 C10 C5 119.64(12) . .
C12 C11 C10 119.31(13) . .
C12 C11 H11 120.3 . .
C10 C11 H11 120.3 . .
N3 C12 C11 123.88(13) . .
N3 C12 H12 118.1 . .
C11 C12 H12 118.1 . .
N3 C13 C14 124.09(13) . .
N3 C13 H13 118.0 . .
C14 C13 H13 118.0 . .
C10 C14 C13 118.92(13) . .
C10 C14 H14 120.5 . .
C13 C14 H14 120.5 . .
C1 N1 C4 105.87(12) . .
C1 N1 Ni1 127.75(10) . .
C4 N1 Ni1 126.19(9) . .
C9 N2 C6 106.18(11) . .
C9 N2 Ni1 126.44(10) . .
C6 N2 Ni1 126.97(9) . .
C12 N3 C13 115.81(12) . .
C12 N3 Ni1 117.69(9) . 3_445
C13 N3 Ni1 118.51(9) . 3_445
N2 Ni1 N2 91.60(7) . 2_755
N2 Ni1 N1 89.91(5) . .
N2 Ni1 N1 92.37(5) 2_755 .
N2 Ni1 N1 92.37(5) . 2_755
N2 Ni1 N1 89.91(5) 2_755 2_755
N1 Ni1 N1 176.72(6) . 2_755
N2 Ni1 N3 88.45(5) . 4_655
N2 Ni1 N3 175.21(4) 2_755 4_655
N1 Ni1 N3 82.84(4) . 4_655
N1 Ni1 N3 94.87(4) 2_755 4_655
N2 Ni1 N3 175.21(4) . 3
N2 Ni1 N3 88.45(5) 2_755 3
N1 Ni1 N3 94.87(4) . 3
N1 Ni1 N3 82.84(4) 2_755 3
N3 Ni1 N3 91.90(6) 4_655 3

loop_
_geom_bond_atom_site_label_1
_geom_bond_atom_site_label_2
_geom_bond_distance
_geom_bond_site_symmetry_2
C1 N1 1.3287(17) .
C1 C2 1.413(2) .
C1 H1 0.9300 .
C2 C3 1.373(2) .
C2 H2 0.9300 .
C3 C4 1.424(2) .
C3 H3 0.9300 .
C4 C5 1.4003(18) .
C4 N1 1.4006(16) .
C5 C6 1.3961(19) .
C5 C10 1.4956(18) .
C6 N2 1.3871(17) .
C6 C7 1.4338(18) .
C7 C8 1.368(2) .
C7 H7 0.9300 .
C8 C9 1.417(2) .
C8 H8 0.9300 .
C9 N2 1.3302(18) .
C9 H9 0.9300 .
C10 C14 1.3854(19) .
C10 C11 1.3907(18) .
C11 C12 1.3819(19) .
C11 H11 0.9300 .
C12 N3 1.3456(18) .
C12 H12 0.9300 .
C13 N3 1.3462(18) .
C13 C14 1.3884(18) .
C13 H13 0.9300 .
C14 H14 0.9300 .
N1 Ni1 2.0490(12) .
N2 Ni1 2.0374(11) .
N3 Ni1 2.2789(12) 3_445
Ni1 N2 2.0374(11) 2_755
Ni1 N1 2.0490(12) 2_755
Ni1 N3 2.2789(12) 4_655
Ni1 N3 2.2789(12) 3

loop_
_geom_torsion_atom_site_label_1
_geom_torsion_atom_site_label_2
_geom_torsion_atom_site_label_3
_geom_torsion_atom_site_label_4
_geom_torsion
_geom_torsion_site_symmetry_4
N1 C1 C2 C3 0.04(17) .
C1 C2 C3 C4 0.13(16) .
C2 C3 C4 C5 177.67(13) .
C2 C3 C4 N1 -0.25(15) .
N1 C4 C5 C6 -4.6(2) .
C3 C4 C5 C6 177.77(13) .
N1 C4 C5 C10 174.96(12) .
C3 C4 C5 C10 -2.7(2) .
C4 C5 C6 N2 0.3(2) .
C10 C5 C6 N2 -179.24(12) .
C4 C5 C6 C7 -176.56(14) .
C10 C5 C6 C7 3.9(2) .
N2 C6 C7 C8 -0.76(18) .
C5 C6 C7 C8 176.53(15) .
C6 C7 C8 C9 0.17(19) .
C7 C8 C9 N2 0.5(2) .
C6 C5 C10 C14 -105.39(15) .
C4 C5 C10 C14 74.98(18) .
C6 C5 C10 C11 69.70(17) .
C4 C5 C10 C11 -109.92(15) .
C14 C10 C11 C12 5.7(2) .
C5 C10 C11 C12 -169.68(14) .
C10 C11 C12 N3 -1.7(2) .
C11 C10 C14 C13 -4.4(2) .
C5 C10 C14 C13 170.78(13) .
N3 C13 C14 C10 -0.9(2) .
C2 C1 N1 C4 -0.19(16) .
C2 C1 N1 Ni1 -175.30(10) .
C5 C4 N1 C1 -177.72(13) .
C3 C4 N1 C1 0.27(15) .
C5 C4 N1 Ni1 -2.51(18) .
C3 C4 N1 Ni1 175.47(9) .
C8 C9 N2 C6 -0.96(18) .
C8 C9 N2 Ni1 172.04(11) .
C5 C6 N2 C9 -176.34(13) .
C7 C6 N2 C9 1.05(16) .
C5 C6 N2 Ni1 10.70(19) .
C7 C6 N2 Ni1 -171.91(10) .
C11 C12 N3 C13 -3.5(2) .
C11 C12 N3 Ni1 145.00(13) 3_445
C14 C13 N3 C12 4.8(2) .
C14 C13 N3 Ni1 -143.37(12) 3_445
C9 N2 Ni1 N2 83.24(12) 2_755
C6 N2 Ni1 N2 -105.17(12) 2_755
C9 N2 Ni1 N1 175.61(13) .
C6 N2 Ni1 N1 -12.81(11) .
C9 N2 Ni1 N1 -6.74(13) 2_755
C6 N2 Ni1 N1 164.85(11) 2_755
C9 N2 Ni1 N3 -101.55(13) 4_655
C6 N2 Ni1 N3 70.03(11) 4_655
C9 N2 Ni1 N3 -7.3(6) 3
C6 N2 Ni1 N3 164.3(5) 3
C1 N1 Ni1 N2 -177.00(12) .
C4 N1 Ni1 N2 8.83(11) .
C1 N1 Ni1 N2 -85.40(12) 2_755
C4 N1 Ni1 N2 100.43(11) 2_755
C1 N1 Ni1 N1 48.77(12) 2_755
C4 N1 Ni1 N1 -125.40(10) 2_755
C1 N1 Ni1 N3 94.55(12) 4_655
C4 N1 Ni1 N3 -79.62(11) 4_655
C1 N1 Ni1 N3 3.24(12) 3
C4 N1 Ni1 N3 -170.92(10) 3
